data_7051991
loop_
_publ_author_name
'Billing, David G.'
'Lemmerer, Andreas'

_publ_section_title
;
 Synthesis, characterization and phase transitions of the
 inorganic--organic layered perovskite-type hybrids [(CnH2n+1NH3)2PbI4]
 (n = 12, 14, 16 and 18)
;
_journal_issue 10
_journal_name_full 'New Journal of Chemistry'
_journal_page_first 1736
_journal_paper_doi 10.1039/b805417g
_journal_volume 32
_journal_year 2008
_chemical_formula_moiety '2(C12 H28 N), I4 Pb'
_chemical_formula_sum 'C24 H56 I4 N2 Pb'
_chemical_formula_weight 1087.5
_chemical_name_systematic
;
bis(dodecylammonium)tetraiodoplumbate(II)
;
_space_group_IT_number 14
_symmetry_cell_setting monoclinic
_symmetry_space_group_name_Hall '-P 2yab'
_symmetry_space_group_name_H-M 'P 1 21/a 1'
_atom_sites_solution_hydrogens geom
_atom_sites_solution_primary direct
_atom_sites_solution_secondary difmap
_audit_conform_dict_location ftp://ftp.iucr.org/pub/cif_core.dic
_audit_conform_dict_name cif_core.dic
_audit_conform_dict_version 2.3
_audit_creation_date 2007-09-11T09:09:02-00:00
_audit_creation_method 'WinGX routine CIF_UPDATE'
_cell_angle_alpha 90
_cell_angle_beta 92.847(2)
_cell_angle_gamma 90
_cell_formula_units_Z 2
_cell_length_a 8.6882(6)
_cell_length_b 9.0031(6)
_cell_length_c 23.8647(16)
_cell_measurement_reflns_used 4944
_cell_measurement_temperature 319(2)
_cell_measurement_theta_max 25.62
_cell_measurement_theta_min 2.56
_cell_volume 1864.4(2)
_computing_cell_refinement 'SAINT-Plus (Bruker, 2004)'
_computing_data_collection 'APEX2 (Bruker, 2005)'
_computing_data_reduction 'SAINT-Plus and XPREP (Bruker 2004)'
_computing_molecular_graphics
;
Ortep-3 for Windows (Farrugia, 1997) and DIAMOND (Brandenburg, 1999)
;
_computing_publication_material
;
WinGX publication routines (Farrugia, 1999) and PLATON (Spek, 2002)
;
_computing_structure_refinement 'SHELXL-97 (Sheldrick, 1997)'
_computing_structure_solution 'SHELXS-97 (Sheldrick, 1997a)'
_diffrn_ambient_temperature 319(2)
_diffrn_measured_fraction_theta_full 1
_diffrn_measured_fraction_theta_max 1
_diffrn_measurement_device_type 'Bruker APEX II CCD area detector'
_diffrn_measurement_method '\w scans'
_diffrn_radiation_monochromator graphite
_diffrn_radiation_type MoK\a
_diffrn_radiation_wavelength 0.71073
_diffrn_reflns_av_R_equivalents 0.0491
_diffrn_reflns_av_unetI/netI 0.0359
_diffrn_reflns_limit_h_max 10
_diffrn_reflns_limit_h_min -10
_diffrn_reflns_limit_k_max 10
_diffrn_reflns_limit_k_min -10
_diffrn_reflns_limit_l_max 28
_diffrn_reflns_limit_l_min -28
_diffrn_reflns_number 14752
_diffrn_reflns_theta_full 25.5
_diffrn_reflns_theta_max 25.5
_diffrn_reflns_theta_min 1.71
_diffrn_standards_number 0
_exptl_absorpt_coefficient_mu 7.849
_exptl_absorpt_correction_T_max 0.8359
_exptl_absorpt_correction_T_min 0.1756
_exptl_absorpt_correction_type integration
_exptl_absorpt_process_details 'Bruker XPREP (Bruker, 2004)'
_exptl_crystal_colour orange
_exptl_crystal_density_diffrn 1.937
_exptl_crystal_density_meas 0
_exptl_crystal_density_method 'not measured'
_exptl_crystal_description plate
_exptl_crystal_F_000 1016
_exptl_crystal_size_max 0.4
_exptl_crystal_size_mid 0.18
_exptl_crystal_size_min 0.02
_refine_diff_density_max 0.729
_refine_diff_density_min -0.504
_refine_diff_density_rms 0.122
_refine_ls_extinction_method none
_refine_ls_goodness_of_fit_ref 0.937
_refine_ls_hydrogen_treatment constr
_refine_ls_matrix_type full
_refine_ls_number_parameters 142
_refine_ls_number_reflns 3469
_refine_ls_number_restraints 118
_refine_ls_restrained_S_all 0.959
_refine_ls_R_factor_all 0.0513
_refine_ls_R_factor_gt 0.0348
_refine_ls_shift/su_max 0.001
_refine_ls_shift/su_mean 0
_refine_ls_structure_factor_coef Fsqd
_refine_ls_weighting_details 'calc w=1/[\s^2^(Fo^2^)+(0.0661P)^2^+0.0000P] where P=(Fo^2^+2Fc^2^)/3'
_refine_ls_weighting_scheme calc
_refine_ls_wR_factor_gt 0.0913
_refine_ls_wR_factor_ref 0.0998
_reflns_number_gt 2597
_reflns_number_total 3469
_reflns_threshold_expression >2sigma(I)
_cod_data_source_file b805417g.txt
_cod_data_source_block 1b
_cod_depositor_comments
;
The following automatic conversions were performed:
'_symmetry_cell_setting' value 'Monoclinic' changed to 'monoclinic'
according to '/home/saulius/struct/CIF-dictionaries/cif_core.dic'
dictionary named 'cif_core.dic' version 2.4.1 from 2010-06-29.

Automatic conversion script
Id: cif_fix_enum 1527 2010-12-29 10:47:43Z saulius 
;
_cod_original_sg_symbol_H-M P2(1)/a
_cod_database_code 7051991

loop_
_symmetry_equiv_pos_as_xyz
'x, y, z'
'-x+1/2, y+1/2, -z'
'-x, -y, -z'
'x-1/2, -y-1/2, z'

loop_
_atom_site_label
_atom_site_type_symbol
_atom_site_fract_x
_atom_site_fract_y
_atom_site_fract_z
_atom_site_U_iso_or_equiv
_atom_site_adp_type
_atom_site_occupancy
_atom_site_symmetry_multiplicity
_atom_site_calc_flag
_atom_site_refinement_flags
_atom_site_disorder_assembly
_atom_site_disorder_group
C1 C 0.955(2) 0.4679(18) 0.8653(6) 0.206(6) Uani 1 1 d DU . .
H1D H 0.8481 0.4884 0.873 0.247 Uiso 1 1 calc R . .
H1E H 0.9794 0.3687 0.8788 0.247 Uiso 1 1 calc R . .
C2 C 0.974(2) 0.4752(19) 0.8044(5) 0.222(6) Uani 1 1 d DU . .
H2A H 1.0787 0.4476 0.7969 0.266 Uiso 1 1 calc R . .
H2B H 0.9579 0.5768 0.7919 0.266 Uiso 1 1 calc R . .
C3 C 0.863(2) 0.374(2) 0.7706(5) 0.214(6) Uani 1 1 d DU . .
H3A H 0.8784 0.2705 0.7809 0.257 Uiso 1 1 calc R . .
H3B H 0.7563 0.4005 0.7761 0.257 Uiso 1 1 calc R . .
C4 C 0.904(2) 0.401(2) 0.7116(5) 0.212(6) Uani 1 1 d DU . .
H4A H 0.9167 0.5074 0.7072 0.254 Uiso 1 1 calc R . .
H4B H 1.0033 0.3556 0.7067 0.254 Uiso 1 1 calc R . .
C5 C 0.7977(19) 0.349(2) 0.6651(5) 0.193(5) Uani 1 1 d DU . .
H5A H 0.696 0.3896 0.6705 0.231 Uiso 1 1 calc R . .
H5B H 0.7899 0.2418 0.6672 0.231 Uiso 1 1 calc R . .
C6 C 0.8436(19) 0.390(2) 0.6074(5) 0.198(5) Uani 1 1 d DU . .
H6A H 0.8518 0.4975 0.6057 0.238 Uiso 1 1 calc R . .
H6B H 0.9457 0.3502 0.6025 0.238 Uiso 1 1 calc R . .
C7 C 0.742(2) 0.341(2) 0.5591(5) 0.192(5) Uani 1 1 d DU . .
H7A H 0.6379 0.3739 0.5652 0.231 Uiso 1 1 calc R . .
H7B H 0.7409 0.2332 0.5585 0.231 Uiso 1 1 calc R . .
C8 C 0.785(2) 0.395(2) 0.5026(5) 0.199(5) Uani 1 1 d DU . .
H8A H 0.7833 0.5027 0.5028 0.239 Uiso 1 1 calc R . .
H8B H 0.8907 0.3648 0.497 0.239 Uiso 1 1 calc R . .
C9 C 0.687(2) 0.342(2) 0.4536(5) 0.208(6) Uani 1 1 d DU . .
H9A H 0.6858 0.2343 0.454 0.25 Uiso 1 1 calc R . .
H9B H 0.5818 0.3752 0.4584 0.25 Uiso 1 1 calc R . .
C10 C 0.734(2) 0.393(2) 0.3976(5) 0.209(6) Uani 1 1 d DU . .
H10A H 0.8358 0.3531 0.3914 0.25 Uiso 1 1 calc R . .
H10B H 0.7422 0.5001 0.398 0.25 Uiso 1 1 calc R . .
C11 C 0.628(2) 0.348(3) 0.3495(6) 0.228(7) Uani 1 1 d DU . .
H11A H 0.6208 0.2403 0.3488 0.274 Uiso 1 1 calc R . .
H11B H 0.5257 0.386 0.356 0.274 Uiso 1 1 calc R . .
C12 C 0.673(3) 0.399(3) 0.2937(6) 0.271(10) Uani 1 1 d DU . .
H12A H 0.5948 0.3711 0.2658 0.406 Uiso 1 1 calc R . .
H12B H 0.769 0.355 0.2851 0.406 Uiso 1 1 calc R . .
H12C H 0.683 0.5055 0.294 0.406 Uiso 1 1 calc R . .
N1 N 1.0532(10) 0.5737(9) 0.8942(4) 0.124(3) Uani 1 1 d DU . .
H1A H 1.0434 0.5651 0.931 0.186 Uiso 1 1 calc R . .
H1B H 1.0266 0.6651 0.8833 0.186 Uiso 1 1 calc R . .
H1C H 1.1506 0.5566 0.8863 0.186 Uiso 1 1 calc R . .
I1 I 0.96947(8) 0.95939(8) 0.86700(3) 0.0975(2) Uani 1 1 d . . .
I2 I 0.69993(6) 1.20387(5) 0.99201(3) 0.0867(2) Uani 1 1 d . . .
Pb1 Pb 1 1 1 0.05620(15) Uani 1 2 d S . .

loop_
_atom_site_aniso_label
_atom_site_aniso_U_11
_atom_site_aniso_U_22
_atom_site_aniso_U_33
_atom_site_aniso_U_23
_atom_site_aniso_U_13
_atom_site_aniso_U_12
C1 0.165(13) 0.255(15) 0.192(8) -0.029(12) -0.054(11) -0.040(10)
C2 0.191(13) 0.280(15) 0.188(8) -0.056(11) -0.045(11) -0.015(10)
C3 0.211(13) 0.238(14) 0.189(7) -0.056(11) -0.031(10) -0.016(11)
C4 0.207(13) 0.230(13) 0.196(7) -0.063(11) -0.016(9) -0.032(11)
C5 0.183(12) 0.207(13) 0.186(6) -0.015(11) -0.024(9) -0.033(10)
C6 0.192(13) 0.212(13) 0.191(6) -0.030(11) -0.001(9) -0.022(11)
C7 0.190(13) 0.199(13) 0.185(6) -0.007(10) -0.008(9) -0.012(10)
C8 0.197(13) 0.212(14) 0.188(7) -0.014(11) 0.003(9) -0.020(11)
C9 0.196(13) 0.233(15) 0.193(7) 0.016(11) -0.021(9) -0.010(11)
C10 0.201(14) 0.236(15) 0.187(7) -0.008(12) -0.003(9) -0.010(12)
C11 0.220(16) 0.268(17) 0.194(8) 0.002(14) -0.020(11) -0.008(14)
C12 0.30(3) 0.33(3) 0.178(8) -0.032(18) 0.008(14) -0.03(2)
N1 0.134(7) 0.102(6) 0.135(6) -0.006(5) -0.014(5) 0.024(5)
I1 0.1042(5) 0.1040(4) 0.0846(4) 0.0051(3) 0.0071(3) 0.0018(4)
I2 0.0560(3) 0.0595(3) 0.1438(5) -0.0144(3) -0.0033(3) 0.0252(2)
Pb1 0.03974(19) 0.03887(19) 0.0902(3) -0.00119(16) 0.00530(16) 0.00000(12)

loop_
_atom_type_symbol
_atom_type_description
_atom_type_scat_dispersion_real
_atom_type_scat_dispersion_imag
_atom_type_scat_source
C C 0.0033 0.0016 'International Tables Vol C Tables 4.2.6.8 and 6.1.1.4'
H H 0 0 'International Tables Vol C Tables 4.2.6.8 and 6.1.1.4'
N N 0.0061 0.0033 'International Tables Vol C Tables 4.2.6.8 and 6.1.1.4'
I I -0.4742 1.8119 'International Tables Vol C Tables 4.2.6.8 and 6.1.1.4'
Pb Pb -3.3944 10.1111 'International Tables Vol C Tables 4.2.6.8 and 6.1.1.4'

loop_
_exptl_crystal_face_index_h
_exptl_crystal_face_index_k
_exptl_crystal_face_index_l
_exptl_crystal_face_perp_dist
-1 0 0 0.011
1 0 0 0.011
0 -1 0 0.09
0 1 0 0.09
0 0 1 0.2
0 0 -1 0.2

loop_
_geom_angle_atom_site_label_1
_geom_angle_atom_site_label_2
_geom_angle_atom_site_label_3
_geom_angle
_geom_angle_site_symmetry_1
_geom_angle_site_symmetry_3
_geom_angle_publ_flag
N1 C1 C2 110.5(10) . . ?
N1 C1 H1D 109.5 . . ?
C2 C1 H1D 109.5 . . ?
N1 C1 H1E 109.5 . . ?
C2 C1 H1E 109.5 . . ?
H1D C1 H1E 108.1 . . ?
C1 C2 C3 113.2(11) . . ?
C1 C2 H2A 108.9 . . ?
C3 C2 H2A 108.9 . . ?
C1 C2 H2B 108.9 . . ?
C3 C2 H2B 108.9 . . ?
H2A C2 H2B 107.7 . . ?
C4 C3 C2 103.0(10) . . ?
C4 C3 H3A 111.2 . . ?
C2 C3 H3A 111.2 . . ?
C4 C3 H3B 111.2 . . ?
C2 C3 H3B 111.2 . . ?
H3A C3 H3B 109.1 . . ?
C5 C4 C3 119.2(11) . . ?
C5 C4 H4A 107.5 . . ?
C3 C4 H4A 107.5 . . ?
C5 C4 H4B 107.5 . . ?
C3 C4 H4B 107.5 . . ?
H4A C4 H4B 107 . . ?
C4 C5 C6 115.3(11) . . ?
C4 C5 H5A 108.5 . . ?
C6 C5 H5A 108.5 . . ?
C4 C5 H5B 108.5 . . ?
C6 C5 H5B 108.5 . . ?
H5A C5 H5B 107.5 . . ?
C7 C6 C5 117.7(10) . . ?
C7 C6 H6A 107.9 . . ?
C5 C6 H6A 107.9 . . ?
C7 C6 H6B 107.9 . . ?
C5 C6 H6B 107.9 . . ?
H6A C6 H6B 107.2 . . ?
C6 C7 C8 115.8(11) . . ?
C6 C7 H7A 108.3 . . ?
C8 C7 H7A 108.3 . . ?
C6 C7 H7B 108.3 . . ?
C8 C7 H7B 108.3 . . ?
H7A C7 H7B 107.4 . . ?
C9 C8 C7 116.1(11) . . ?
C9 C8 H8A 108.3 . . ?
C7 C8 H8A 108.3 . . ?
C9 C8 H8B 108.3 . . ?
C7 C8 H8B 108.3 . . ?
H8A C8 H8B 107.4 . . ?
C10 C9 C8 115.5(11) . . ?
C10 C9 H9A 108.4 . . ?
C8 C9 H9A 108.4 . . ?
C10 C9 H9B 108.4 . . ?
C8 C9 H9B 108.4 . . ?
H9A C9 H9B 107.5 . . ?
C9 C10 C11 114.7(11) . . ?
C9 C10 H10A 108.6 . . ?
C11 C10 H10A 108.6 . . ?
C9 C10 H10B 108.6 . . ?
C11 C10 H10B 108.6 . . ?
H10A C10 H10B 107.6 . . ?
C12 C11 C10 115.2(13) . . ?
C12 C11 H11A 108.5 . . ?
C10 C11 H11A 108.5 . . ?
C12 C11 H11B 108.5 . . ?
C10 C11 H11B 108.5 . . ?
H11A C11 H11B 107.5 . . ?
C11 C12 H12A 109.5 . . ?
C11 C12 H12B 109.5 . . ?
H12A C12 H12B 109.5 . . ?
C11 C12 H12C 109.5 . . ?
H12A C12 H12C 109.5 . . ?
H12B C12 H12C 109.5 . . ?
C1 N1 H1A 109.5 . . ?
C1 N1 H1B 109.5 . . ?
H1A N1 H1B 109.5 . . ?
C1 N1 H1C 109.5 . . ?
H1A N1 H1C 109.5 . . ?
H1B N1 H1C 109.5 . . ?
Pb1 I2 Pb1 157.424(19) . 2_657 ?
I2 Pb1 I2 180 . 3_777 ?
I2 Pb1 I2 87.786(6) . 4_685 ?
I2 Pb1 I2 92.214(6) 3_777 4_685 ?
I2 Pb1 I2 92.214(6) . 2_647 ?
I2 Pb1 I2 87.786(6) 3_777 2_647 ?
I2 Pb1 I2 180 4_685 2_647 ?
I2 Pb1 I1 91.195(17) . 3_777 ?
I2 Pb1 I1 88.805(17) 3_777 3_777 ?
I2 Pb1 I1 86.856(17) 4_685 3_777 ?
I2 Pb1 I1 93.144(17) 2_647 3_777 ?
I2 Pb1 I1 88.805(17) . . ?
I2 Pb1 I1 91.195(17) 3_777 . ?
I2 Pb1 I1 93.144(17) 4_685 . ?
I2 Pb1 I1 86.856(17) 2_647 . ?
I1 Pb1 I1 180 3_777 . ?

loop_
_geom_bond_atom_site_label_1
_geom_bond_atom_site_label_2
_geom_bond_distance
_geom_bond_site_symmetry_2
_geom_bond_publ_flag
C1 N1 1.435(9) . ?
C1 C2 1.473(10) . ?
C1 H1D 0.97 . ?
C1 H1E 0.97 . ?
C2 C3 1.530(9) . ?
C2 H2A 0.97 . ?
C2 H2B 0.97 . ?
C3 C4 1.489(9) . ?
C3 H3A 0.97 . ?
C3 H3B 0.97 . ?
C4 C5 1.483(9) . ?
C4 H4A 0.97 . ?
C4 H4B 0.97 . ?
C5 C6 1.497(9) . ?
C5 H5A 0.97 . ?
C5 H5B 0.97 . ?
C6 C7 1.485(9) . ?
C6 H6A 0.97 . ?
C6 H6B 0.97 . ?
C7 C8 1.499(9) . ?
C7 H7A 0.97 . ?
C7 H7B 0.97 . ?
C8 C9 1.494(9) . ?
C8 H8A 0.97 . ?
C8 H8B 0.97 . ?
C9 C10 1.490(9) . ?
C9 H9A 0.97 . ?
C9 H9B 0.97 . ?
C10 C11 1.493(9) . ?
C10 H10A 0.97 . ?
C10 H10B 0.97 . ?
C11 C12 1.481(9) . ?
C11 H11A 0.97 . ?
C11 H11B 0.97 . ?
C12 H12A 0.96 . ?
C12 H12B 0.96 . ?
C12 H12C 0.96 . ?
N1 H1A 0.89 . ?
N1 H1B 0.89 . ?
N1 H1C 0.89 . ?
I1 Pb1 3.1929(7) . ?
I2 Pb1 3.1863(4) . ?
I2 Pb1 3.1929(4) 2_657 ?
Pb1 I2 3.1863(4) 3_777 ?
Pb1 I2 3.1929(5) 4_685 ?
Pb1 I2 3.1929(5) 2_647 ?
Pb1 I1 3.1929(7) 3_777 ?

loop_
_geom_hbond_atom_site_label_D
_geom_hbond_atom_site_label_H
_geom_hbond_atom_site_label_A
_geom_hbond_distance_DH
_geom_hbond_distance_HA
_geom_hbond_distance_DA
_geom_hbond_angle_DHA
_geom_hbond_site_symmetry_A
N1 H1C I1 0.89 2.83 3.718(9) 172 4_675
N1 H1A I2 0.89 3.13 3.765(9) 130 2_647
N1 H1B I1 0.89 2.72 3.600(8) 170 .

loop_
_geom_torsion_atom_site_label_1
_geom_torsion_atom_site_label_2
_geom_torsion_atom_site_label_3
_geom_torsion_atom_site_label_4
_geom_torsion
_geom_torsion_site_symmetry_1
_geom_torsion_site_symmetry_2
_geom_torsion_site_symmetry_3
_geom_torsion_site_symmetry_4
_geom_torsion_publ_flag
N1 C1 C2 C3 -175.4(16) . . . . ?
C1 C2 C3 C4 179.8(19) . . . . ?
C2 C3 C4 C5 -166.1(18) . . . . ?
C3 C4 C5 C6 176.3(19) . . . . ?
C4 C5 C6 C7 179.9(18) . . . . ?
C5 C6 C7 C8 175.2(18) . . . . ?
C6 C7 C8 C9 178.2(18) . . . . ?
C7 C8 C9 C10 -178.1(18) . . . . ?
C8 C9 C10 C11 -175.8(19) . . . . ?
C9 C10 C11 C12 179(2) . . . . ?
Pb1 I2 Pb1 I2 -20.73(7) 2_657 . . 4_685 ?
Pb1 I2 Pb1 I2 159.27(7) 2_657 . . 2_647 ?
Pb1 I2 Pb1 I1 66.08(6) 2_657 . . 3_777 ?
Pb1 I2 Pb1 I1 -113.92(6) 2_657 . . . ?
